data_7705297
loop_
_publ_author_name
'Exp\'osito, J Emilio'
'Aull\'on, Gabriel'
'Bardaj\'i, Manuel'
'Miguel, Jes\'us A'
'Espinet, Pablo'

_publ_section_title
;
 Fluorescent perylenylpyridine complexes: an experimental and theoretical
 study.
;
_journal_issue 38
_journal_name_full 'Dalton transactions (Cambridge, England : 2003)'
_journal_page_first 13326
_journal_page_last 13338
_journal_paper_doi 10.1039/d0dt02494e
_journal_volume 49
_journal_year 2020
_chemical_formula_moiety 'C56 H38 N2 O4 Pd2'
_chemical_formula_sum 'C56 H38 N2 O4 Pd2'
_chemical_formula_weight 1015.68
_space_group_crystal_system monoclinic
_space_group_IT_number 15
_space_group_name_Hall '-C 2yc'
_space_group_name_H-M_alt 'C 1 2/c 1'
_atom_sites_solution_hydrogens geom
_atom_sites_solution_primary dual
_audit_creation_date 2020-08-06
_audit_creation_method
;
Olex2 1.2
(compiled 2018.05.29 svn.r3508 for OlexSys, GUI svn.r5506)
;
_audit_update_record
;
2020-08-08 deposited with the CCDC.	2020-08-28 downloaded from the CCDC.
;
_cell_angle_alpha 90
_cell_angle_beta 116.206(6)
_cell_angle_gamma 90
_cell_formula_units_Z 4
_cell_length_a 18.6782(8)
_cell_length_b 17.1192(5)
_cell_length_c 16.1066(7)
_cell_measurement_reflns_used 5219
_cell_measurement_temperature 293(2)
_cell_measurement_theta_max 29.3959
_cell_measurement_theta_min 2.2020
_cell_volume 4620.8(4)
_computing_cell_refinement
;
CrysAlisPro, Oxford Diffraction Ltd.,
Version 1.171.34.44 (release 25-10-2010 CrysAlis171 .NET)
(compiled Oct 25 2010,18:11:34)
;
_computing_data_collection
;
CrysAlisPro, Oxford Diffraction Ltd.,
Version 1.171.34.44 (release 25-10-2010 CrysAlis171 .NET)
(compiled Oct 25 2010,18:11:34)
;
_computing_data_reduction
;
CrysAlisPro, Oxford Diffraction Ltd.,
Version 1.171.34.44 (release 25-10-2010 CrysAlis171 .NET)
(compiled Oct 25 2010,18:11:34)
;
_computing_molecular_graphics 'Olex2 (Dolomanov et al., 2009)'
_computing_publication_material 'Olex2 (Dolomanov et al., 2009)'
_computing_structure_refinement 'ShelXL (Sheldrick, 2015)'
_computing_structure_solution 'ShelXT (Sheldrick, 2015)'
_diffrn_ambient_temperature 293(2)
_diffrn_detector_area_resol_mean 10.4757
_diffrn_measured_fraction_theta_full 0.999
_diffrn_measured_fraction_theta_max 0.840
_diffrn_measurement_details
;
#__ type_ start__ end____ width___ exp.time_
  1 omega  -57.00   36.00   1.0000   11.6900
omega____ theta____ kappa____ phi______ frames
    -       12.4346  -37.0000 -120.0000 93

#__ type_ start__ end____ width___ exp.time_
  2 omega   19.00   76.00   1.0000   11.6900
omega____ theta____ kappa____ phi______ frames
    -       12.4346   37.0000 -150.0000 57

#__ type_ start__ end____ width___ exp.time_
  3 omega   45.00   99.00   1.0000   11.6900
omega____ theta____ kappa____ phi______ frames
    -       12.4346  179.0000 -150.0000 54
;
_diffrn_measurement_device_type 'SuperNova, Dual, Cu at zero, Atlas'
_diffrn_measurement_method '\w scans'
_diffrn_orient_matrix_UB_11 0.0055243000
_diffrn_orient_matrix_UB_12 -0.0173874000
_diffrn_orient_matrix_UB_13 -0.0367101000
_diffrn_orient_matrix_UB_21 0.0270475000
_diffrn_orient_matrix_UB_22 -0.0271901000
_diffrn_orient_matrix_UB_23 0.0314971000
_diffrn_orient_matrix_UB_31 -0.0321188000
_diffrn_orient_matrix_UB_32 -0.0259586000
_diffrn_orient_matrix_UB_33 -0.0084751000
_diffrn_radiation_monochromator mirror
_diffrn_radiation_type MoK\a
_diffrn_radiation_wavelength 0.71073
_diffrn_reflns_av_R_equivalents 0.0254
_diffrn_reflns_av_unetI/netI 0.0402
_diffrn_reflns_Laue_measured_fraction_full 0.999
_diffrn_reflns_Laue_measured_fraction_max 0.840
_diffrn_reflns_limit_h_max 25
_diffrn_reflns_limit_h_min -25
_diffrn_reflns_limit_k_max 23
_diffrn_reflns_limit_k_min -23
_diffrn_reflns_limit_l_max 21
_diffrn_reflns_limit_l_min -21
_diffrn_reflns_number 12093
_diffrn_reflns_point_group_measured_fraction_full 0.999
_diffrn_reflns_point_group_measured_fraction_max 0.840
_diffrn_reflns_theta_full 25.242
_diffrn_reflns_theta_max 29.461
_diffrn_reflns_theta_min 2.379
_diffrn_source 'SuperNova (Mo) X-ray Source'
_exptl_absorpt_coefficient_mu 0.827
_exptl_absorpt_correction_T_max 0.952
_exptl_absorpt_correction_T_min 0.891
_exptl_absorpt_correction_type analytical
_exptl_absorpt_process_details
;
CrysAlisPro, Oxford Diffraction Ltd.,
Version 1.171.34.44 (release 25-10-2010 CrysAlis171 .NET)
(compiled Oct 25 2010,18:11:34)
Analytical numeric absorption correction using a multifaceted crystal
			model based on expressions derived by R.C. Clark & J.S. Reid.
(Clark, R. C. & Reid, J. S. (1995). Acta Cryst. A51, 887-897)
;
_exptl_crystal_colour red
_exptl_crystal_colour_primary red
_exptl_crystal_density_diffrn 1.460
_exptl_crystal_description block
_exptl_crystal_F_000 2048
_exptl_crystal_size_max 0.4132
_exptl_crystal_size_mid 0.3198
_exptl_crystal_size_min 0.1502
_refine_diff_density_max 0.518
_refine_diff_density_min -0.437
_refine_diff_density_rms 0.061
_refine_ls_extinction_method none
_refine_ls_goodness_of_fit_ref 1.011
_refine_ls_hydrogen_treatment constr
_refine_ls_matrix_type full
_refine_ls_number_parameters 291
_refine_ls_number_reflns 5402
_refine_ls_number_restraints 0
_refine_ls_restrained_S_all 1.011
_refine_ls_R_factor_all 0.0506
_refine_ls_R_factor_gt 0.0329
_refine_ls_shift/su_max 0.002
_refine_ls_shift/su_mean 0.000
_refine_ls_structure_factor_coef Fsqd
_refine_ls_weighting_details 'w=1/[\s^2^(Fo^2^)+(0.0389P)^2^+0.5378P] where P=(Fo^2^+2Fc^2^)/3'
_refine_ls_weighting_scheme calc
_refine_ls_wR_factor_gt 0.0741
_refine_ls_wR_factor_ref 0.0841
_reflns_Friedel_coverage 0.000
_reflns_number_gt 4012
_reflns_number_total 5402
_reflns_threshold_expression 'I > 2\s(I)'
_cod_data_source_file d0dt02494e2.cif
_cod_data_source_block 4
_cod_depositor_comments 'Adding full bibliography for 7705296--7705301.cif.'
_cod_database_code 7705297
_shelx_shelxl_version_number 2018/3
_chemical_oxdiff_formula 'C56 H38 N2 O4 Pd2'
_chemical_oxdiff_usercomment THF/ETHER
_shelx_space_group_comment
;
The symmetry employed for this shelxl refinement is uniquely defined
by the following loop, which should always be used as a source of
symmetry information in preference to the above space-group names.
They are only intended as comments.
;
_reflns_odcompleteness_completeness 99.90
_reflns_odcompleteness_iscentric 1
_reflns_odcompleteness_theta 26.32
_olex2_refinement_description
;
1. Fixed Uiso
 At 1.2 times of:
  All C(H) groups
 At 1.5 times of:
  All C(H,H,H) groups
2.a Aromatic/amide H refined with riding coordinates:
 C3(H3), C25(H25), C22(H22), C14(H14), C7(H7), C24(H24), C9(H9), C15(H15),
 C20(H20), C8(H8), C16(H16), C18(H18), C19(H19)
2.b Idealised Me refined as rotating group:
 C28(H28A,H28B,H28C), C26(H26A,H26B,H26C)
;
_olex2_submission_special_instructions 'No special instructions were received'

loop_
_space_group_symop_operation_xyz
'x, y, z'
'-x, y, -z+1/2'
'x+1/2, y+1/2, z'
'-x+1/2, y+1/2, -z+1/2'
'-x, -y, -z'
'x, -y, z-1/2'
'-x+1/2, -y+1/2, -z'
'x+1/2, -y+1/2, z-1/2'

loop_
_atom_site_label
_atom_site_type_symbol
_atom_site_fract_x
_atom_site_fract_y
_atom_site_fract_z
_atom_site_U_iso_or_equiv
_atom_site_adp_type
_atom_site_occupancy
_atom_site_site_symmetry_order
_atom_site_calc_flag
_atom_site_refinement_flags_posn
_atom_site_refinement_flags_adp
_atom_site_refinement_flags_occupancy
_atom_site_disorder_assembly
_atom_site_disorder_group
Pd1 Pd 0.41520(2) 0.38786(2) 0.71686(2) 0.04046(8) Uani 1 1 d . . . . .
O1 O 0.41548(11) 0.48044(10) 0.63748(12) 0.0510(5) Uani 1 1 d . . . . .
O2 O 0.54362(12) 0.46961(11) 0.66693(13) 0.0547(5) Uani 1 1 d . . . . .
N1 N 0.41343(12) 0.29278(12) 0.78662(14) 0.0422(5) Uani 1 1 d . . . . .
C2 C 0.37956(14) 0.31088(15) 0.61658(17) 0.0393(6) Uani 1 1 d . . . . .
C21 C 0.40223(14) 0.22317(15) 0.74124(17) 0.0398(6) Uani 1 1 d . . . . .
C4 C 0.33892(14) 0.27347(15) 0.45616(17) 0.0398(6) Uani 1 1 d . . . . .
C6 C 0.34776(14) 0.17412(15) 0.57177(17) 0.0423(6) Uani 1 1 d . . . . .
C5 C 0.33161(14) 0.19420(15) 0.47884(18) 0.0409(6) Uani 1 1 d . . . . .
C1 C 0.37582(14) 0.23368(14) 0.64136(17) 0.0400(6) Uani 1 1 d . . . . .
C3 C 0.36023(14) 0.32925(15) 0.52436(17) 0.0430(6) Uani 1 1 d . . . . .
H3 H 0.361866 0.381268 0.508620 0.052 Uiso 1 1 calc R . . . .
C27 C 0.47646(18) 0.50127(15) 0.62978(18) 0.0479(7) Uani 1 1 d . . . . .
C13 C 0.32156(15) 0.29433(16) 0.36020(18) 0.0457(6) Uani 1 1 d . . . . .
C12 C 0.29605(15) 0.23489(18) 0.29093(19) 0.0510(7) Uani 1 1 d . . . . .
C11 C 0.28843(15) 0.15623(18) 0.31326(19) 0.0508(7) Uani 1 1 d . . . . .
C25 C 0.43677(17) 0.29349(17) 0.87832(19) 0.0528(7) Uani 1 1 d . . . . .
H25 H 0.443457 0.341466 0.907912 0.063 Uiso 1 1 calc R . . . .
C10 C 0.30592(15) 0.13537(17) 0.4092(2) 0.0481(7) Uani 1 1 d . . . . .
C22 C 0.42115(16) 0.15532(16) 0.79352(19) 0.0526(7) Uani 1 1 d . . . . .
H22 H 0.417454 0.107685 0.764138 0.063 Uiso 1 1 calc R . . . .
C14 C 0.33009(18) 0.36893(18) 0.3344(2) 0.0568(7) Uani 1 1 d . . . . .
H14 H 0.346018 0.408232 0.378814 0.068 Uiso 1 1 calc R . . . .
C7 C 0.33173(18) 0.09670(17) 0.5887(2) 0.0581(8) Uani 1 1 d . . . . .
H7 H 0.338296 0.082860 0.647456 0.070 Uiso 1 1 calc R . . . .
C24 C 0.45108(18) 0.22730(19) 0.9299(2) 0.0604(8) Uani 1 1 d . . . . .
H24 H 0.464552 0.230123 0.992782 0.073 Uiso 1 1 calc R . . . .
C9 C 0.29554(18) 0.06024(17) 0.4323(2) 0.0610(8) Uani 1 1 d . . . . .
H9 H 0.280650 0.021220 0.387626 0.073 Uiso 1 1 calc R . . . .
C17 C 0.27849(17) 0.2549(2) 0.1974(2) 0.0621(8) Uani 1 1 d . . . . .
C23 C 0.44532(18) 0.15619(18) 0.8879(2) 0.0579(7) Uani 1 1 d . . . . .
C15 C 0.3157(2) 0.38817(19) 0.2437(2) 0.0678(9) Uani 1 1 d . . . . .
H15 H 0.324136 0.438934 0.229371 0.081 Uiso 1 1 calc R . . . .
C20 C 0.2629(2) 0.1008(2) 0.2423(2) 0.0719(9) Uani 1 1 d . . . . .
H20 H 0.258359 0.048916 0.256220 0.086 Uiso 1 1 calc R . . . .
C8 C 0.3068(2) 0.04196(18) 0.5204(2) 0.0692(9) Uani 1 1 d . . . . .
H8 H 0.297248 -0.008784 0.533516 0.083 Uiso 1 1 calc R . . . .
C16 C 0.2896(2) 0.3325(2) 0.1770(2) 0.0724(9) Uani 1 1 d . . . . .
H16 H 0.278706 0.345953 0.116672 0.087 Uiso 1 1 calc R . . . .
C18 C 0.2517(2) 0.1964(2) 0.1293(2) 0.0809(11) Uani 1 1 d . . . . .
H18 H 0.239011 0.209221 0.068304 0.097 Uiso 1 1 calc R . . . .
C19 C 0.2441(2) 0.1212(2) 0.1515(3) 0.0822(11) Uani 1 1 d . . . . .
H19 H 0.226281 0.083091 0.105567 0.099 Uiso 1 1 calc R . . . .
C28 C 0.4649(2) 0.5709(2) 0.5683(2) 0.0768(10) Uani 1 1 d . . . . .
H28A H 0.453447 0.553579 0.507025 0.115 Uiso 1 1 calc GR . . . .
H28B H 0.512652 0.601910 0.592479 0.115 Uiso 1 1 calc GR . . . .
H28C H 0.421201 0.601826 0.566129 0.115 Uiso 1 1 calc GR . . . .
C26 C 0.4662(3) 0.0810(2) 0.9421(2) 0.0899(12) Uani 1 1 d . . . . .
H26A H 0.456661 0.037762 0.900523 0.135 Uiso 1 1 calc GR . . . .
H26B H 0.433798 0.075448 0.974273 0.135 Uiso 1 1 calc GR . . . .
H26C H 0.521498 0.081797 0.985995 0.135 Uiso 1 1 calc GR . . . .

loop_
_atom_site_aniso_label
_atom_site_aniso_U_11
_atom_site_aniso_U_22
_atom_site_aniso_U_33
_atom_site_aniso_U_23
_atom_site_aniso_U_13
_atom_site_aniso_U_12
Pd1 0.04582(13) 0.03211(12) 0.03714(13) -0.00352(8) 0.01256(10) -0.00288(9)
O1 0.0602(12) 0.0350(10) 0.0472(11) 0.0041(8) 0.0139(9) -0.0010(9)
O2 0.0655(13) 0.0457(11) 0.0498(12) 0.0130(9) 0.0226(10) 0.0025(10)
N1 0.0468(12) 0.0386(12) 0.0394(12) -0.0024(10) 0.0175(10) -0.0043(10)
C2 0.0376(13) 0.0367(14) 0.0387(14) -0.0025(11) 0.0123(11) 0.0001(11)
C21 0.0353(12) 0.0363(14) 0.0439(14) -0.0008(12) 0.0140(11) -0.0021(11)
C4 0.0353(12) 0.0410(15) 0.0364(13) -0.0020(11) 0.0099(11) -0.0009(11)
C6 0.0422(13) 0.0358(14) 0.0435(15) -0.0022(12) 0.0140(12) -0.0034(12)
C5 0.0328(12) 0.0398(15) 0.0431(14) -0.0072(12) 0.0106(11) -0.0026(11)
C1 0.0403(13) 0.0345(14) 0.0399(14) -0.0015(11) 0.0131(11) -0.0030(11)
C3 0.0446(14) 0.0338(14) 0.0421(14) 0.0016(12) 0.0114(12) -0.0029(12)
C27 0.0641(18) 0.0335(14) 0.0353(14) 0.0013(11) 0.0120(14) -0.0012(14)
C13 0.0395(14) 0.0509(17) 0.0401(15) -0.0039(13) 0.0114(12) -0.0002(12)
C12 0.0414(14) 0.0630(19) 0.0436(15) -0.0102(14) 0.0141(12) 0.0011(14)
C11 0.0456(15) 0.0575(19) 0.0471(16) -0.0137(14) 0.0184(13) -0.0038(14)
C25 0.0642(18) 0.0491(17) 0.0455(16) -0.0073(13) 0.0245(14) -0.0076(14)
C10 0.0409(14) 0.0459(16) 0.0523(17) -0.0116(13) 0.0157(13) -0.0029(13)
C22 0.0626(17) 0.0414(16) 0.0454(16) 0.0001(13) 0.0161(14) -0.0034(14)
C14 0.0639(18) 0.0548(18) 0.0406(16) 0.0028(14) 0.0131(14) -0.0003(15)
C7 0.071(2) 0.0466(18) 0.0497(17) -0.0055(14) 0.0198(16) -0.0136(15)
C24 0.0724(19) 0.063(2) 0.0432(16) 0.0030(15) 0.0232(15) -0.0074(17)
C9 0.070(2) 0.0427(17) 0.063(2) -0.0180(15) 0.0224(16) -0.0146(15)
C17 0.0598(18) 0.082(2) 0.0399(16) -0.0083(16) 0.0180(14) -0.0012(17)
C23 0.0628(18) 0.0536(19) 0.0521(18) 0.0103(15) 0.0206(15) -0.0066(15)
C15 0.079(2) 0.065(2) 0.0513(19) 0.0130(16) 0.0217(17) 0.0033(17)
C20 0.084(2) 0.067(2) 0.067(2) -0.0216(17) 0.0355(19) -0.0097(18)
C8 0.090(2) 0.0391(17) 0.070(2) -0.0069(16) 0.0276(19) -0.0194(17)
C16 0.086(2) 0.085(3) 0.0440(18) 0.0065(18) 0.0261(17) 0.001(2)
C18 0.099(3) 0.102(3) 0.0446(19) -0.015(2) 0.0343(19) -0.009(2)
C19 0.097(3) 0.096(3) 0.055(2) -0.034(2) 0.035(2) -0.014(2)
C28 0.086(2) 0.062(2) 0.071(2) 0.0329(18) 0.0257(19) 0.0067(18)
C26 0.127(3) 0.067(2) 0.060(2) 0.0220(19) 0.027(2) -0.004(2)

loop_
_atom_type_symbol
_atom_type_description
_atom_type_scat_dispersion_real
_atom_type_scat_dispersion_imag
_atom_type_scat_source
C C 0.0033 0.0016 'International Tables Vol C Tables 4.2.6.8 and 6.1.1.4'
H H 0.0000 0.0000 'International Tables Vol C Tables 4.2.6.8 and 6.1.1.4'
N N 0.0061 0.0033 'International Tables Vol C Tables 4.2.6.8 and 6.1.1.4'
O O 0.0106 0.0060 'International Tables Vol C Tables 4.2.6.8 and 6.1.1.4'
Pd Pd -0.9988 1.0072 'International Tables Vol C Tables 4.2.6.8 and 6.1.1.4'

loop_
_exptl_crystal_face_index_h
_exptl_crystal_face_index_k
_exptl_crystal_face_index_l
_exptl_crystal_face_perp_dist
_exptl_oxdiff_crystal_face_indexfrac_h
_exptl_oxdiff_crystal_face_indexfrac_k
_exptl_oxdiff_crystal_face_indexfrac_l
_exptl_oxdiff_crystal_face_x
_exptl_oxdiff_crystal_face_y
_exptl_oxdiff_crystal_face_z
23 -2 0 0.0374 23.0000 -2.0000 0.0000 0.1640 0.6797 -0.6860
24 -6 -15 0.0796 24.0000 -6.0000 -15.0000 0.7894 0.3412 -0.4862
18 -1 7 0.0328 18.0000 -1.0000 7.0000 -0.1383 0.7379 -0.6112
-4 5 21 0.1232 -4.0000 5.0000 21.0000 -0.8798 0.4194 -0.1807
0 24 -2 0.2213 -0.0000 24.0000 -2.0000 -0.3439 -0.7151 -0.6087
-3 -24 2 0.1750 -3.0000 -24.0000 2.0000 0.3271 0.6335 0.7050
-24 -1 1 0.0885 -24.0000 -1.0000 1.0000 -0.1541 -0.5938 0.7878
14 -7 -22 0.1368 14.0000 -7.0000 -22.0000 1.0075 -0.1248 -0.0796
-22 -6 19 0.1231 -22.0000 -6.0000 19.0000 -0.7163 0.1655 0.7008
7 23 -4 0.1752 7.0000 23.0000 -4.0000 -0.2138 -0.5608 -0.7903

loop_
_geom_angle_atom_site_label_1
_geom_angle_atom_site_label_2
_geom_angle_atom_site_label_3
_geom_angle
_geom_angle_site_symmetry_1
_geom_angle_site_symmetry_3
_geom_angle_publ_flag
O1 Pd1 Pd1 85.70(5) . 2_656 ?
O1 Pd1 O2 86.67(7) . 2_656 ?
O2 Pd1 Pd1 76.57(5) 2_656 2_656 ?
N1 Pd1 Pd1 94.66(6) . 2_656 ?
N1 Pd1 O1 175.95(8) . . ?
N1 Pd1 O2 97.34(8) . 2_656 ?
C2 Pd1 Pd1 102.99(7) . 2_656 ?
C2 Pd1 O1 95.74(9) . . ?
C2 Pd1 O2 177.52(9) . 2_656 ?
C2 Pd1 N1 80.25(9) . . ?
C27 O1 Pd1 122.59(17) . . ?
C27 O2 Pd1 125.90(17) . 2_656 ?
C21 N1 Pd1 116.71(16) . . ?
C25 N1 Pd1 122.44(18) . . ?
C25 N1 C21 119.7(2) . . ?
C1 C2 Pd1 116.38(18) . . ?
C1 C2 C3 119.7(2) . . ?
C3 C2 Pd1 123.90(19) . . ?
N1 C21 C1 112.2(2) . . ?
N1 C21 C22 118.0(2) . . ?
C22 C21 C1 129.8(2) . . ?
C5 C4 C13 119.8(2) . . ?
C3 C4 C5 118.8(2) . . ?
C3 C4 C13 121.4(2) . . ?
C5 C6 C1 118.8(2) . . ?
C7 C6 C5 117.5(2) . . ?
C7 C6 C1 123.6(2) . . ?
C4 C5 C6 119.7(2) . . ?
C10 C5 C4 120.6(2) . . ?
C10 C5 C6 119.7(2) . . ?
C2 C1 C21 113.3(2) . . ?
C2 C1 C6 119.9(2) . . ?
C6 C1 C21 126.8(2) . . ?
C2 C3 H3 118.7 . . ?
C4 C3 C2 122.6(2) . . ?
C4 C3 H3 118.7 . . ?
O1 C27 C28 114.8(3) . . ?
O2 C27 O1 126.5(2) . . ?
O2 C27 C28 118.8(3) . . ?
C12 C13 C4 119.3(2) . . ?
C14 C13 C4 122.7(2) . . ?
C14 C13 C12 118.0(3) . . ?
C13 C12 C17 119.5(3) . . ?
C11 C12 C13 121.0(3) . . ?
C11 C12 C17 119.5(3) . . ?
C12 C11 C10 119.7(2) . . ?
C20 C11 C12 118.3(3) . . ?
C20 C11 C10 122.1(3) . . ?
N1 C25 H25 118.5 . . ?
N1 C25 C24 123.1(3) . . ?
C24 C25 H25 118.5 . . ?
C5 C10 C11 119.7(3) . . ?
C9 C10 C5 119.2(3) . . ?
C9 C10 C11 121.1(3) . . ?
C21 C22 H22 119.0 . . ?
C23 C22 C21 122.1(3) . . ?
C23 C22 H22 119.0 . . ?
C13 C14 H14 118.7 . . ?
C13 C14 C15 122.6(3) . . ?
C15 C14 H14 118.7 . . ?
C6 C7 H7 119.5 . . ?
C8 C7 C6 121.1(3) . . ?
C8 C7 H7 119.5 . . ?
C25 C24 H24 120.5 . . ?
C25 C24 C23 119.0(3) . . ?
C23 C24 H24 120.5 . . ?
C10 C9 H9 119.5 . . ?
C8 C9 C10 121.0(3) . . ?
C8 C9 H9 119.5 . . ?
C16 C17 C12 118.8(3) . . ?
C18 C17 C12 119.1(3) . . ?
C18 C17 C16 122.1(3) . . ?
C22 C23 C26 120.2(3) . . ?
C24 C23 C22 118.0(3) . . ?
C24 C23 C26 121.8(3) . . ?
C14 C15 H15 120.1 . . ?
C16 C15 C14 119.8(3) . . ?
C16 C15 H15 120.1 . . ?
C11 C20 H20 119.1 . . ?
C19 C20 C11 121.9(3) . . ?
C19 C20 H20 119.1 . . ?
C7 C8 C9 121.3(3) . . ?
C7 C8 H8 119.4 . . ?
C9 C8 H8 119.4 . . ?
C17 C16 H16 119.4 . . ?
C15 C16 C17 121.2(3) . . ?
C15 C16 H16 119.4 . . ?
C17 C18 H18 119.6 . . ?
C19 C18 C17 120.9(3) . . ?
C19 C18 H18 119.6 . . ?
C20 C19 H19 119.8 . . ?
C18 C19 C20 120.4(3) . . ?
C18 C19 H19 119.8 . . ?
C27 C28 H28A 109.5 . . ?
C27 C28 H28B 109.5 . . ?
C27 C28 H28C 109.5 . . ?
H28A C28 H28B 109.5 . . ?
H28A C28 H28C 109.5 . . ?
H28B C28 H28C 109.5 . . ?
C23 C26 H26A 109.5 . . ?
C23 C26 H26B 109.5 . . ?
C23 C26 H26C 109.5 . . ?
H26A C26 H26B 109.5 . . ?
H26A C26 H26C 109.5 . . ?
H26B C26 H26C 109.5 . . ?

loop_
_geom_bond_atom_site_label_1
_geom_bond_atom_site_label_2
_geom_bond_distance
_geom_bond_site_symmetry_2
_geom_bond_publ_flag
Pd1 Pd1 2.8614(4) 2_656 ?
Pd1 O1 2.0377(18) . ?
Pd1 O2 2.1868(18) 2_656 ?
Pd1 N1 1.986(2) . ?
Pd1 C2 1.959(2) . ?
O1 C27 1.251(3) . ?
O2 C27 1.250(3) . ?
N1 C21 1.365(3) . ?
N1 C25 1.343(3) . ?
C2 C1 1.391(3) . ?
C2 C3 1.401(3) . ?
C21 C1 1.471(3) . ?
C21 C22 1.386(4) . ?
C4 C5 1.428(3) . ?
C4 C3 1.375(3) . ?
C4 C13 1.476(3) . ?
C6 C5 1.432(3) . ?
C6 C1 1.432(3) . ?
C6 C7 1.412(4) . ?
C5 C10 1.423(4) . ?
C3 H3 0.9300 . ?
C27 C28 1.504(4) . ?
C13 C12 1.427(4) . ?
C13 C14 1.374(4) . ?
C12 C11 1.417(4) . ?
C12 C17 1.435(4) . ?
C11 C10 1.476(4) . ?
C11 C20 1.397(4) . ?
C25 H25 0.9300 . ?
C25 C24 1.360(4) . ?
C10 C9 1.376(4) . ?
C22 H22 0.9300 . ?
C22 C23 1.381(4) . ?
C14 H14 0.9300 . ?
C14 C15 1.403(4) . ?
C7 H7 0.9300 . ?
C7 C8 1.361(4) . ?
C24 H24 0.9300 . ?
C24 C23 1.374(4) . ?
C9 H9 0.9300 . ?
C9 C8 1.375(4) . ?
C17 C16 1.405(5) . ?
C17 C18 1.404(5) . ?
C23 C26 1.507(4) . ?
C15 H15 0.9300 . ?
C15 C16 1.355(5) . ?
C20 H20 0.9300 . ?
C20 C19 1.389(5) . ?
C8 H8 0.9300 . ?
C16 H16 0.9300 . ?
C18 H18 0.9300 . ?
C18 C19 1.360(5) . ?
C19 H19 0.9300 . ?
C28 H28A 0.9600 . ?
C28 H28B 0.9600 . ?
C28 H28C 0.9600 . ?
C26 H26A 0.9600 . ?
C26 H26B 0.9600 . ?
C26 H26C 0.9600 . ?

loop_
_smtbx_masks_void_nr
_smtbx_masks_void_average_x
_smtbx_masks_void_average_y
_smtbx_masks_void_average_z
_smtbx_masks_void_volume
_smtbx_masks_void_count_electrons
_smtbx_masks_void_content
1 0.000 0.336 0.750 202.3 40.0 ?
2 0.000 0.664 0.250 202.3 40.6 ?
3 0.500 0.164 0.250 202.3 40.6 ?
4 0.500 0.836 0.750 202.3 40.0 ?
